data_4089681
loop_
_publ_author_name
'Parker, Kyle D. J.'
'Fryzuk, Michael D.'

_publ_section_title
;
 Carbon--Carbon Bond Forming Reactions with Tantalum Diamidophosphine
 Complexes That Incorporate Alkyne Ligands
;
_journal_issue 21
_journal_name_full Organometallics
_journal_page_first 6122
_journal_paper_doi 10.1021/om500775c
_journal_volume 33
_journal_year 2014
_chemical_formula_moiety 'C44 H49 Cl N2 P Ta, C6 H6'
_chemical_formula_sum 'C50 H55 Cl N2 P Ta'
_chemical_formula_weight 931.34
_space_group_crystal_system triclinic
_space_group_IT_number 2
_space_group_name_Hall '-P 1'
_space_group_name_H-M_alt 'P -1'
_atom_sites_solution_hydrogens geom
_atom_sites_solution_primary direct
_atom_sites_solution_secondary difmap
_audit_creation_date 2014-07-25
_audit_creation_method
;
Olex2 1.2
(compiled 2014.06.27 svn.r2953 for OlexSys, GUI svn.r4855)
;
_cell_angle_alpha 85.154(2)
_cell_angle_beta 75.726(2)
_cell_angle_gamma 62.928(2)
_cell_formula_units_Z 2
_cell_length_a 12.2733(5)
_cell_length_b 13.1929(5)
_cell_length_c 18.2941(8)
_cell_measurement_reflns_used 8084
_cell_measurement_temperature 173(2)
_cell_measurement_theta_max 25.232
_cell_measurement_theta_min 2.433
_cell_volume 2554.89(19)
_computing_cell_refinement 'SAINT v7.60A (Bruker, 2009)'
_computing_data_reduction 'SAINT v7.60A (Bruker, 2009)'
_computing_molecular_graphics 'Olex2 (Dolomanov et al., 2009)'
_computing_publication_material 'Olex2 (Dolomanov et al., 2009)'
_computing_structure_refinement 'ShelXL-1997 (Sheldrick, 2008)'
_computing_structure_solution 'SIR97 (Burla et al., 2007)'
_diffrn_ambient_temperature 173.15
_diffrn_measured_fraction_theta_full 0.995
_diffrn_measured_fraction_theta_max 0.995
_diffrn_measurement_device_type 'Bruker APEX'
_diffrn_measurement_method 'area detector'
_diffrn_radiation_monochromator graphite
_diffrn_radiation_type MoK\a
_diffrn_radiation_wavelength 0.71073
_diffrn_reflns_av_R_equivalents 0.0318
_diffrn_reflns_av_unetI/netI 0.0294
_diffrn_reflns_limit_h_max 14
_diffrn_reflns_limit_h_min -14
_diffrn_reflns_limit_k_max 11
_diffrn_reflns_limit_k_min -15
_diffrn_reflns_limit_l_max 21
_diffrn_reflns_limit_l_min -21
_diffrn_reflns_number 32636
_diffrn_reflns_theta_full 25.23
_diffrn_reflns_theta_max 25.23
_diffrn_reflns_theta_min 1.73
_diffrn_source 'fine-focus sealed tube'
_exptl_absorpt_coefficient_mu 2.265
_exptl_absorpt_correction_T_max 0.7452
_exptl_absorpt_correction_T_min 0.5995
_exptl_absorpt_correction_type multi-scan
_exptl_absorpt_process_details
'SADABS-2008/1 (Bruker,2008) was used for absorption correction. wR2(int) was 0.0553 before and 0.0410 after correction. The Ratio of minimum to maximum transmission is 0.8045. The \l/2 correction factor is 0.0015.'
_exptl_crystal_density_diffrn 1.211
_exptl_crystal_density_method 'not measured'
_exptl_crystal_description prism
_exptl_crystal_F_000 948
_exptl_crystal_size_max 0.36
_exptl_crystal_size_mid 0.25
_exptl_crystal_size_min 0.2
_platon_squeeze_details
;
;
_refine_diff_density_max 1.067
_refine_diff_density_min -0.713
_refine_diff_density_rms 0.073
_refine_ls_extinction_method none
_refine_ls_goodness_of_fit_ref 1.035
_refine_ls_hydrogen_treatment constr
_refine_ls_matrix_type full
_refine_ls_number_parameters 493
_refine_ls_number_reflns 9163
_refine_ls_number_restraints 0
_refine_ls_restrained_S_all 1.035
_refine_ls_R_factor_all 0.0240
_refine_ls_R_factor_gt 0.0218
_refine_ls_shift/su_max 0.010
_refine_ls_shift/su_mean 0.001
_refine_ls_structure_factor_coef Fsqd
_refine_ls_weighting_details 'calc w=1/[\s^2^(Fo^2^)+(0.0315P)^2^+1.7587P] where P=(Fo^2^+2Fc^2^)/3'
_refine_ls_weighting_scheme calc
_refine_ls_wR_factor_gt 0.0570
_refine_ls_wR_factor_ref 0.0578
_reflns_number_gt 8555
_reflns_number_total 9163
_reflns_threshold_expression >2\s(I)
_cod_data_source_file om500775c_si_002.cif
_cod_data_source_block mf822_0m
_cod_depositor_comments
;

2020-09-21
Z value and formula fixed to values more according to usual
chemical conventions.                 miguel
;
_cod_original_formula_weight 465.67
_cod_original_formula_moiety '0.5(C44 H49 Cl N2 P Ta), 0.5(C6 H6)'
_cod_original_formula_units_Z 4
_cod_original_cell_volume 2554.89(18)
_cod_original_formula_sum 'C25 H27.50 Cl0.50 N P0.50 Ta0.50'
_cod_database_code 4089681
_olex2_refinement_description
;
1. Others
 Fixed Uiso: H02(0.027) H03(0.036) H04(0.039) H05(0.04) H06(0.029) H08(0.022)
 H10(0.026) H11(0.024) H13A(0.038) H13B(0.038) H13C(0.038) H16(0.026)
 H18(0.029) H20A(0.035) H20B(0.035) H20C(0.035) H21A(0.037) H21B(0.037)
 H21C(0.037) H22A(0.057) H22B(0.057) H22C(0.057) H25(0.032) H27(0.033)
 H29A(0.04) H29B(0.04) H29C(0.04) H30A(0.038) H30B(0.038) H30C(0.038)
 H31A(0.067) H31B(0.067) H31C(0.067) H33(0.023) H34(0.023) H36(0.023)
 H38A(0.042) H38B(0.042) H38C(0.042) H39A(0.051) H39B(0.051) H39C(0.051)
 H40A(0.032) H40B(0.032) H43A(0.027) H43B(0.027) H44A(0.046) H44B(0.046)
 H44C(0.046) H907(0.044) H908(0.041) H909(0.042) H910(0.038) H911(0.041)
 H912(0.047)
 Fixed X: H02(0.8452) H03(1.0366) H04(1.2224) H05(1.2179) H06(1.0271)
 H08(0.8452) H10(0.8038) H11(0.737) H13A(0.8958) H13B(0.9536) H13C(0.8117)
 H16(0.5575) H18(0.9066) H20A(0.9237) H20B(0.9619) H20C(1.0126) H21A(0.5024)
 H21B(0.4846) H21C(0.4228) H22A(0.6569) H22B(0.8062) H22C(0.7479) H25(0.1781)
 H27(0.478) H29A(0.7011) H29B(0.6625) H29C(0.6994) H30A(0.3458) H30B(0.2381)
 H30C(0.2193) H31A(0.144) H31B(0.2599) H31C(0.2332) H33(0.4053) H34(0.4198)
 H36(0.7266) H38A(0.5114) H38B(0.6611) H38C(0.574) H39A(0.704) H39B(0.662)
 H39C(0.8071) H40A(0.7599) H40B(0.6146) H43A(0.9934) H43B(0.926) H44A(1.0678)
 H44B(0.9274) H44C(0.9946) H907(0.7183) H908(0.5775) H909(0.517) H910(0.5953)
 H911(0.7328) H912(0.7955)
 Fixed Y: H02(0.4492) H03(0.4562) H04(0.3046) H05(0.1443) H06(0.135)
 H08(0.2496) H10(-0.0298) H11(-0.0381) H13A(0.179) H13B(0.0433) H13C(0.1216)
 H16(-0.1509) H18(-0.2356) H20A(0.0134) H20B(-0.061) H20C(-0.1209) H21A(0.1194)
 H21B(0.0125) H21C(0.072) H22A(-0.3198) H22B(-0.3829) H22C(-0.318) H25(0.5854)
 H27(0.5803) H29A(0.4387) H29B(0.5532) H29C(0.4352) H30A(0.4371) H30B(0.4338)
 H30C(0.5514) H31A(0.6717) H31B(0.6138) H31C(0.731) H33(0.6291) H34(0.7325)
 H36(0.4588) H38A(0.7543) H38B(0.6807) H38C(0.6415) H39A(-0.0088) H39B(0.0119)
 H39C(-0.0338) H40A(0.1422) H40B(0.188) H43A(0.1478) H43B(0.2752) H44A(0.1529)
 H44B(0.2037) H44C(0.0763) H907(0.1917) H908(0.1774) H909(0.0323) H910(-0.0978)
 H911(-0.0822) H912(0.0617)
 Fixed Z: H02(0.768) H03(0.7232) H04(0.7416) H05(0.8033) H06(0.8474)
 H08(0.9873) H10(1.061) H11(0.9545) H13A(1.1028) H13B(1.1066) H13C(1.1507)
 H16(0.846) H18(0.7179) H20A(0.764) H20B(0.6889) H20C(0.7615) H21A(0.9112)
 H21B(0.9493) H21C(0.88) H22A(0.7743) H22B(0.7646) H22C(0.6952) H25(0.7184)
 H27(0.5639) H29A(0.6769) H29B(0.6304) H29C(0.59) H30A(0.8591) H30B(0.8262)
 H30C(0.8582) H31A(0.6032) H31B(0.5322) H31C(0.5692) H33(0.8239) H34(0.9141)
 H36(0.9538) H38A(1.0065) H38B(0.9881) H38C(1.0519) H39A(0.5539) H39B(0.6435)
 H39C(0.6009) H40A(0.5401) H40B(0.5827) H43A(0.6707) H43B(0.6432) H44A(0.5392)
 H44B(0.5279) H44C(0.5555) H907(0.3027) H908(0.243) H909(0.2738) H910(0.3648)
 H911(0.4254) H912(0.394)
;
_olex2_submission_special_instructions 'No special instructions were received'

loop_
_space_group_symop_id
_space_group_symop_operation_xyz
1 'x, y, z'
2 '-x, -y, -z'

loop_
_atom_site_label
_atom_site_type_symbol
_atom_site_fract_x
_atom_site_fract_y
_atom_site_fract_z
_atom_site_U_iso_or_equiv
_atom_site_adp_type
_atom_site_occupancy
_atom_site_calc_flag
_atom_site_refinement_flags_posn
C01 C 0.9168(2) 0.2917(2) 0.81245(14) 0.0163(5) Uani 1 d .
C02 C 0.9208(3) 0.3869(2) 0.77524(16) 0.0224(6) Uani 1 d .
H02 H 0.8452 0.4492 0.7680 0.027 Uiso 1 calc R
C03 C 1.0345(3) 0.3912(3) 0.74881(18) 0.0303(7) Uani 1 d .
H03 H 1.0366 0.4562 0.7232 0.036 Uiso 1 calc R
C04 C 1.1447(3) 0.3011(3) 0.75950(17) 0.0325(7) Uani 1 d .
H04 H 1.2224 0.3046 0.7416 0.039 Uiso 1 calc R
C05 C 1.1419(3) 0.2062(3) 0.79608(18) 0.0329(7) Uani 1 d .
H05 H 1.2179 0.1443 0.8033 0.040 Uiso 1 calc R
C06 C 1.0285(3) 0.2008(2) 0.82249(16) 0.0244(6) Uani 1 d .
H06 H 1.0271 0.1350 0.8474 0.029 Uiso 1 calc R
C07 C 0.7801(2) 0.1898(2) 0.91735(14) 0.0164(5) Uani 1 d .
C08 C 0.8223(2) 0.1917(2) 0.98123(15) 0.0183(5) Uani 1 d .
H08 H 0.8452 0.2496 0.9873 0.022 Uiso 1 calc R
C09 C 0.8314(2) 0.1105(2) 1.03611(15) 0.0202(6) Uani 1 d .
C10 C 0.7983(2) 0.0265(2) 1.02420(15) 0.0213(6) Uani 1 d .
H10 H 0.8038 -0.0298 1.0610 0.026 Uiso 1 calc R
C11 C 0.7575(2) 0.0214(2) 0.96069(15) 0.0203(6) Uani 1 d .
H11 H 0.7370 -0.0381 0.9545 0.024 Uiso 1 calc R
C12 C 0.7467(2) 0.1048(2) 0.90560(14) 0.0160(5) Uani 1 d .
C13 C 0.8772(3) 0.1139(3) 1.10512(15) 0.0257(6) Uani 1 d .
H13A H 0.8958 0.1790 1.1028 0.038 Uiso 1 calc R
H13B H 0.9536 0.0433 1.1066 0.038 Uiso 1 calc R
H13C H 0.8117 0.1216 1.1507 0.038 Uiso 1 calc R
C14 C 0.7149(2) -0.0022(2) 0.81879(14) 0.0171(5) Uani 1 d .
C15 C 0.6137(2) -0.0287(2) 0.84726(15) 0.0200(6) Uani 1 d .
C16 C 0.6248(3) -0.1319(2) 0.82587(16) 0.0220(6) Uani 1 d .
H16 H 0.5575 -0.1509 0.8460 0.026 Uiso 1 calc R
C17 C 0.7317(3) -0.2089(2) 0.77556(16) 0.0246(6) Uani 1 d .
C18 C 0.8320(3) -0.1827(2) 0.75061(16) 0.0242(6) Uani 1 d .
H18 H 0.9066 -0.2356 0.7179 0.029 Uiso 1 calc R
C19 C 0.8266(2) -0.0812(2) 0.77209(15) 0.0198(6) Uani 1 d .
C20 C 0.9413(2) -0.0606(2) 0.74417(16) 0.0233(6) Uani 1 d .
H20A H 0.9237 0.0134 0.7640 0.035 Uiso 1 calc R
H20B H 0.9619 -0.0610 0.6889 0.035 Uiso 1 calc R
H20C H 1.0126 -0.1209 0.7615 0.035 Uiso 1 calc R
C21 C 0.4955(3) 0.0507(2) 0.90172(16) 0.0244(6) Uani 1 d .
H21A H 0.5024 0.1194 0.9112 0.037 Uiso 1 calc R
H21B H 0.4846 0.0125 0.9493 0.037 Uiso 1 calc R
H21C H 0.4228 0.0720 0.8800 0.037 Uiso 1 calc R
C22 C 0.7361(3) -0.3169(3) 0.7502(2) 0.0380(8) Uani 1 d .
H22A H 0.6569 -0.3198 0.7743 0.057 Uiso 1 calc R
H22B H 0.8062 -0.3829 0.7646 0.057 Uiso 1 calc R
H22C H 0.7479 -0.3180 0.6952 0.057 Uiso 1 calc R
C23 C 0.4706(2) 0.4709(2) 0.73079(15) 0.0179(5) Uani 1 d .
C24 C 0.3405(3) 0.5036(2) 0.75369(16) 0.0214(6) Uani 1 d .
C25 C 0.2658(3) 0.5634(2) 0.70351(18) 0.0269(6) Uani 1 d .
H25 H 0.1781 0.5854 0.7184 0.032 Uiso 1 calc R
C26 C 0.3148(3) 0.5922(2) 0.63237(18) 0.0301(7) Uani 1 d .
C27 C 0.4432(3) 0.5610(2) 0.61220(17) 0.0275(6) Uani 1 d .
H27 H 0.4780 0.5803 0.5639 0.033 Uiso 1 calc R
C28 C 0.5223(3) 0.5027(2) 0.66025(15) 0.0208(6) Uani 1 d .
C29 C 0.6582(3) 0.4805(2) 0.63740(16) 0.0264(6) Uani 1 d .
H29A H 0.7011 0.4387 0.6769 0.040 Uiso 1 calc R
H29B H 0.6625 0.5532 0.6304 0.040 Uiso 1 calc R
H29C H 0.6994 0.4352 0.5900 0.040 Uiso 1 calc R
C30 C 0.2807(3) 0.4794(2) 0.83105(17) 0.0256(6) Uani 1 d .
H30A H 0.3458 0.4371 0.8591 0.038 Uiso 1 calc R
H30B H 0.2381 0.4338 0.8262 0.038 Uiso 1 calc R
H30C H 0.2193 0.5514 0.8582 0.038 Uiso 1 calc R
C31 C 0.2306(4) 0.6580(3) 0.5796(2) 0.0444(9) Uani 1 d .
H31A H 0.1440 0.6717 0.6032 0.067 Uiso 1 calc R
H31B H 0.2599 0.6138 0.5322 0.067 Uiso 1 calc R
H31C H 0.2332 0.7310 0.5692 0.067 Uiso 1 calc R
C32 C 0.5565(2) 0.4776(2) 0.83478(14) 0.0161(5) Uani 1 d .
C33 C 0.4702(2) 0.5932(2) 0.85039(15) 0.0192(5) Uani 1 d .
H33 H 0.4053 0.6291 0.8239 0.023 Uiso 1 calc R
C34 C 0.4796(2) 0.6548(2) 0.90421(15) 0.0192(6) Uani 1 d .
H34 H 0.4198 0.7325 0.9141 0.023 Uiso 1 calc R
C35 C 0.5736(2) 0.6073(2) 0.94441(15) 0.0199(6) Uani 1 d .
C36 C 0.6608(2) 0.4935(2) 0.92788(15) 0.0188(5) Uani 1 d .
H36 H 0.7266 0.4588 0.9538 0.023 Uiso 1 calc R
C37 C 0.6531(2) 0.4299(2) 0.87390(14) 0.0159(5) Uani 1 d .
C38 C 0.5806(3) 0.6771(2) 1.00288(16) 0.0280(6) Uani 1 d .
H38A H 0.5114 0.7543 1.0065 0.042 Uiso 1 calc R
H38B H 0.6611 0.6807 0.9881 0.042 Uiso 1 calc R
H38C H 0.5740 0.6415 1.0519 0.042 Uiso 1 calc R
C39 C 0.7204(3) 0.0160(3) 0.59728(18) 0.0342(7) Uani 1 d .
H39A H 0.7040 -0.0088 0.5539 0.051 Uiso 1 calc R
H39B H 0.6620 0.0119 0.6435 0.051 Uiso 1 calc R
H39C H 0.8071 -0.0338 0.6009 0.051 Uiso 1 calc R
C40 C 0.7018(3) 0.1380(3) 0.58727(16) 0.0268(6) Uani 1 d .
H40A H 0.7599 0.1422 0.5401 0.032 Uiso 1 calc R
H40B H 0.6146 0.1880 0.5827 0.032 Uiso 1 calc R
C41 C 0.7260(3) 0.1801(2) 0.65280(15) 0.0196(6) Uani 1 d .
C42 C 0.8072(2) 0.2010(2) 0.67389(15) 0.0186(5) Uani 1 d .
C43 C 0.9334(3) 0.1976(2) 0.64045(15) 0.0225(6) Uani 1 d .
H43A H 0.9934 0.1478 0.6707 0.027 Uiso 1 calc R
H43B H 0.9260 0.2752 0.6432 0.027 Uiso 1 calc R
C44 C 0.9855(2) 0.1537(2) 0.55845(12) 0.0308(7) Uani 1 d .
H44A H 1.0678 0.1529 0.5392 0.046 Uiso 1 calc R
H44B H 0.9274 0.2037 0.5279 0.046 Uiso 1 calc R
H44C H 0.9946 0.0763 0.5555 0.046 Uiso 1 calc R
C907 C 0.6929(2) 0.1331(2) 0.31543(12) 0.0370(8) Uani 1 d .
H907 H 0.7183 0.1917 0.3027 0.044 Uiso 1 calc R
C908 C 0.6097(3) 0.1244(3) 0.27996(18) 0.0343(7) Uani 1 d .
H908 H 0.5775 0.1774 0.2430 0.041 Uiso 1 calc R
C909 C 0.5737(3) 0.0385(3) 0.29834(19) 0.0348(7) Uani 1 d .
H909 H 0.5170 0.0323 0.2738 0.042 Uiso 1 calc R
C910 C 0.6200(3) -0.0387(3) 0.35237(18) 0.0321(7) Uani 1 d .
H910 H 0.5953 -0.0978 0.3648 0.038 Uiso 1 calc R
C911 C 0.7016(3) -0.0297(3) 0.38804(18) 0.0345(7) Uani 1 d .
H911 H 0.7328 -0.0822 0.4254 0.041 Uiso 1 calc R
C912 C 0.7386(3) 0.0560(3) 0.3695(2) 0.0389(8) Uani 1 d .
H912 H 0.7955 0.0617 0.3940 0.047 Uiso 1 calc R
N01 N 0.55182(19) 0.40881(17) 0.78144(12) 0.0149(4) Uani 1 d .
N02 N 0.70582(19) 0.10582(17) 0.83956(12) 0.0158(4) Uani 1 d .
P01 P 0.76672(6) 0.28704(5) 0.84141(4) 0.01401(13) Uani 1 d .
Cl02 Cl 0.47090(6) 0.21260(5) 0.74907(4) 0.02276(14) Uani 1 d .
Ta01 Ta 0.648362(9) 0.234420(8) 0.765147(6) 0.01387(4) Uani 1 d .

loop_
_atom_site_aniso_label
_atom_site_aniso_U_11
_atom_site_aniso_U_22
_atom_site_aniso_U_33
_atom_site_aniso_U_23
_atom_site_aniso_U_13
_atom_site_aniso_U_12
C01 0.0155(13) 0.0174(13) 0.0158(12) -0.0027(10) -0.0025(10) -0.0072(11)
C02 0.0169(13) 0.0190(14) 0.0300(15) 0.0018(12) -0.0059(11) -0.0070(11)
C03 0.0265(16) 0.0305(16) 0.0381(17) 0.0057(13) -0.0052(13) -0.0184(13)
C04 0.0189(15) 0.049(2) 0.0311(16) 0.0010(14) -0.0037(12) -0.0177(14)
C05 0.0148(14) 0.0428(19) 0.0318(16) 0.0057(14) -0.0060(12) -0.0055(13)
C06 0.0195(14) 0.0248(15) 0.0237(14) 0.0025(12) -0.0054(11) -0.0058(12)
C07 0.0124(12) 0.0142(12) 0.0189(13) 0.0007(10) -0.0028(10) -0.0033(10)
C08 0.0137(13) 0.0170(13) 0.0214(13) -0.0017(11) -0.0033(10) -0.0046(11)
C09 0.0136(13) 0.0232(14) 0.0177(13) 0.0008(11) -0.0034(10) -0.0032(11)
C10 0.0179(13) 0.0212(14) 0.0201(14) 0.0046(11) -0.0038(11) -0.0057(11)
C11 0.0183(14) 0.0185(13) 0.0240(14) 0.0030(11) -0.0046(11) -0.0088(11)
C12 0.0109(12) 0.0160(13) 0.0181(13) 0.0010(10) -0.0036(10) -0.0034(10)
C13 0.0236(15) 0.0299(16) 0.0203(14) 0.0025(12) -0.0072(11) -0.0085(12)
C14 0.0206(13) 0.0143(13) 0.0180(13) 0.0052(10) -0.0089(11) -0.0077(11)
C15 0.0212(14) 0.0193(14) 0.0218(14) 0.0050(11) -0.0086(11) -0.0099(11)
C16 0.0244(14) 0.0186(14) 0.0273(15) 0.0072(11) -0.0098(12) -0.0125(12)
C17 0.0338(16) 0.0150(13) 0.0277(15) 0.0042(11) -0.0115(13) -0.0116(12)
C18 0.0256(15) 0.0151(13) 0.0254(15) -0.0010(11) -0.0049(12) -0.0040(11)
C19 0.0207(14) 0.0174(13) 0.0200(13) 0.0053(11) -0.0076(11) -0.0067(11)
C20 0.0183(14) 0.0195(14) 0.0276(15) -0.0003(11) -0.0030(11) -0.0057(11)
C21 0.0222(14) 0.0228(14) 0.0275(15) 0.0012(12) -0.0010(12) -0.0121(12)
C22 0.044(2) 0.0202(16) 0.049(2) -0.0032(14) -0.0055(16) -0.0165(14)
C23 0.0208(14) 0.0124(12) 0.0226(14) 0.0012(10) -0.0100(11) -0.0069(11)
C24 0.0222(14) 0.0151(13) 0.0274(15) 0.0006(11) -0.0107(12) -0.0065(11)
C25 0.0212(14) 0.0207(14) 0.0398(17) 0.0020(13) -0.0156(13) -0.0063(12)
C26 0.0371(17) 0.0195(15) 0.0393(18) 0.0074(13) -0.0242(14) -0.0111(13)
C27 0.0399(18) 0.0210(15) 0.0243(15) 0.0066(12) -0.0139(13) -0.0137(13)
C28 0.0279(15) 0.0145(13) 0.0216(14) 0.0023(11) -0.0081(11) -0.0099(11)
C29 0.0285(16) 0.0233(15) 0.0248(15) 0.0041(12) -0.0028(12) -0.0118(12)
C30 0.0156(14) 0.0240(15) 0.0351(16) 0.0025(12) -0.0065(12) -0.0071(12)
C31 0.054(2) 0.0384(19) 0.050(2) 0.0169(17) -0.0386(18) -0.0183(17)
C32 0.0155(13) 0.0146(13) 0.0180(13) 0.0031(10) -0.0038(10) -0.0069(10)
C33 0.0155(13) 0.0163(13) 0.0225(14) 0.0017(11) -0.0035(11) -0.0051(11)
C34 0.0173(13) 0.0139(13) 0.0223(14) -0.0016(11) 0.0011(11) -0.0059(11)
C35 0.0225(14) 0.0180(13) 0.0191(13) -0.0017(11) 0.0000(11) -0.0110(11)
C36 0.0179(13) 0.0202(14) 0.0187(13) 0.0013(11) -0.0051(11) -0.0086(11)
C37 0.0139(12) 0.0140(12) 0.0187(13) 0.0001(10) -0.0015(10) -0.0064(10)
C38 0.0340(17) 0.0233(15) 0.0253(15) -0.0039(12) -0.0062(13) -0.0113(13)
C39 0.0450(19) 0.0377(18) 0.0273(16) -0.0078(14) -0.0053(14) -0.0250(16)
C40 0.0327(16) 0.0318(16) 0.0219(14) -0.0015(12) -0.0087(12) -0.0182(14)
C41 0.0255(14) 0.0155(13) 0.0178(13) 0.0032(10) -0.0072(11) -0.0087(11)
C42 0.0214(14) 0.0111(12) 0.0192(13) 0.0025(10) -0.0051(11) -0.0040(11)
C43 0.0200(14) 0.0246(15) 0.0234(14) -0.0011(11) -0.0044(11) -0.0105(12)
C44 0.0247(15) 0.0435(19) 0.0222(15) -0.0025(13) -0.0021(12) -0.0146(14)
C907 0.0371(18) 0.0331(18) 0.0405(19) -0.0058(15) 0.0011(15) -0.0195(15)
C908 0.0341(17) 0.0293(17) 0.0354(18) 0.0066(14) -0.0090(14) -0.0113(14)
C909 0.0324(17) 0.0364(18) 0.0395(18) 0.0068(15) -0.0160(14) -0.0160(15)
C910 0.0347(17) 0.0281(16) 0.0342(17) 0.0019(13) -0.0090(14) -0.0144(14)
C911 0.0362(18) 0.0335(17) 0.0290(16) 0.0006(13) -0.0120(14) -0.0096(14)
C912 0.0355(18) 0.045(2) 0.0396(19) -0.0092(16) -0.0112(15) -0.0182(16)
N01 0.0146(11) 0.0111(10) 0.0180(11) 0.0006(8) -0.0062(9) -0.0038(8)
N02 0.0150(11) 0.0136(11) 0.0184(11) 0.0007(9) -0.0040(9) -0.0061(9)
P01 0.0134(3) 0.0114(3) 0.0170(3) 0.0004(2) -0.0048(3) -0.0048(3)
Cl02 0.0188(3) 0.0205(3) 0.0325(4) 0.0010(3) -0.0109(3) -0.0095(3)
Ta01 0.01370(6) 0.01140(6) 0.01701(6) 0.00116(4) -0.00570(4) -0.00514(4)

loop_
_atom_type_symbol
_atom_type_description
_atom_type_scat_dispersion_real
_atom_type_scat_dispersion_imag
_atom_type_scat_source
C C 0.0033 0.0016 'International Tables Vol C Tables 4.2.6.8 and 6.1.1.4'
H H 0.0000 0.0000 'International Tables Vol C Tables 4.2.6.8 and 6.1.1.4'
N N 0.0061 0.0033 'International Tables Vol C Tables 4.2.6.8 and 6.1.1.4'
P P 0.1023 0.0942 'International Tables Vol C Tables 4.2.6.8 and 6.1.1.4'
Cl Cl 0.1484 0.1585 'International Tables Vol C Tables 4.2.6.8 and 6.1.1.4'
Ta Ta -0.7052 6.5227 'International Tables Vol C Tables 4.2.6.8 and 6.1.1.4'

loop_
_geom_angle_atom_site_label_1
_geom_angle_atom_site_label_2
_geom_angle_atom_site_label_3
_geom_angle
C02 C01 C06 119.2(2)
C02 C01 P01 118.5(2)
C06 C01 P01 122.1(2)
C01 C02 H02 119.9
C03 C02 C01 120.3(3)
C03 C02 H02 119.9
C02 C03 H03 119.9
C04 C03 C02 120.2(3)
C04 C03 H03 119.9
C03 C04 H04 120.0
C05 C04 C03 120.0(3)
C05 C04 H04 120.0
C04 C05 H05 119.9
C04 C05 C06 120.3(3)
C06 C05 H05 119.9
C01 C06 H06 120.0
C05 C06 C01 120.0(3)
C05 C06 H06 120.0
C08 C07 C12 121.2(2)
C08 C07 P01 126.1(2)
C12 C07 P01 112.65(19)
C07 C08 H08 119.3
C09 C08 C07 121.4(3)
C09 C08 H08 119.3
C08 C09 C13 120.6(3)
C10 C09 C08 117.2(2)
C10 C09 C13 122.2(2)
C09 C10 H10 118.6
C09 C10 C11 122.9(2)
C11 C10 H10 118.6
C10 C11 H11 120.1
C10 C11 C12 119.9(2)
C12 C11 H11 120.1
C07 C12 C11 117.5(2)
C07 C12 N02 119.1(2)
C11 C12 N02 123.4(2)
C09 C13 H13A 109.5
C09 C13 H13B 109.5
C09 C13 H13C 109.5
H13A C13 H13B 109.5
H13A C13 H13C 109.5
H13B C13 H13C 109.5
C15 C14 N02 120.2(2)
C19 C14 C15 120.3(2)
C19 C14 N02 119.5(2)
C14 C15 C21 121.7(2)
C16 C15 C14 118.8(2)
C16 C15 C21 119.4(2)
C15 C16 H16 119.0
C15 C16 C17 122.1(3)
C17 C16 H16 119.0
C16 C17 C22 120.1(3)
C18 C17 C16 117.9(3)
C18 C17 C22 122.0(3)
C17 C18 H18 119.0
C17 C18 C19 122.1(3)
C19 C18 H18 119.0
C14 C19 C20 122.6(2)
C18 C19 C14 118.6(2)
C18 C19 C20 118.8(2)
C19 C20 H20A 109.5
C19 C20 H20B 109.5
C19 C20 H20C 109.5
H20A C20 H20B 109.5
H20A C20 H20C 109.5
H20B C20 H20C 109.5
C15 C21 H21A 109.5
C15 C21 H21B 109.5
C15 C21 H21C 109.5
H21A C21 H21B 109.5
H21A C21 H21C 109.5
H21B C21 H21C 109.5
C17 C22 H22A 109.5
C17 C22 H22B 109.5
C17 C22 H22C 109.5
H22A C22 H22B 109.5
H22A C22 H22C 109.5
H22B C22 H22C 109.5
C24 C23 C28 120.6(2)
C24 C23 N01 120.0(2)
C28 C23 N01 119.3(2)
C23 C24 C30 121.9(2)
C25 C24 C23 118.2(3)
C25 C24 C30 119.8(2)
C24 C25 H25 118.7
C24 C25 C26 122.5(3)
C26 C25 H25 118.7
C25 C26 C31 121.1(3)
C27 C26 C25 117.8(3)
C27 C26 C31 121.1(3)
C26 C27 H27 118.8
C26 C27 C28 122.3(3)
C28 C27 H27 118.8
C23 C28 C29 122.1(2)
C27 C28 C23 118.4(3)
C27 C28 C29 119.4(2)
C28 C29 H29A 109.5
C28 C29 H29B 109.5
C28 C29 H29C 109.5
H29A C29 H29B 109.5
H29A C29 H29C 109.5
H29B C29 H29C 109.5
C24 C30 H30A 109.5
C24 C30 H30B 109.5
C24 C30 H30C 109.5
H30A C30 H30B 109.5
H30A C30 H30C 109.5
H30B C30 H30C 109.5
C26 C31 H31A 109.5
C26 C31 H31B 109.5
C26 C31 H31C 109.5
H31A C31 H31B 109.5
H31A C31 H31C 109.5
H31B C31 H31C 109.5
C33 C32 N01 123.5(2)
C37 C32 C33 117.4(2)
C37 C32 N01 119.1(2)
C32 C33 H33 119.8
C34 C33 C32 120.3(2)
C34 C33 H33 119.8
C33 C34 H34 118.7
C33 C34 C35 122.6(2)
C35 C34 H34 118.7
C34 C35 C38 121.1(2)
C36 C35 C34 117.3(2)
C36 C35 C38 121.6(2)
C35 C36 H36 119.5
C35 C36 C37 121.1(2)
C37 C36 H36 119.5
C32 C37 P01 112.97(19)
C36 C37 C32 121.3(2)
C36 C37 P01 125.5(2)
C35 C38 H38A 109.5
C35 C38 H38B 109.5
C35 C38 H38C 109.5
H38A C38 H38B 109.5
H38A C38 H38C 109.5
H38B C38 H38C 109.5
H39A C39 H39B 109.5
H39A C39 H39C 109.5
H39B C39 H39C 109.5
C40 C39 H39A 109.5
C40 C39 H39B 109.5
C40 C39 H39C 109.5
C39 C40 H40A 109.3
C39 C40 H40B 109.3
H40A C40 H40B 108.0
C41 C40 C39 111.5(2)
C41 C40 H40A 109.3
C41 C40 H40B 109.3
C40 C41 Ta01 142.3(2)
C42 C41 C40 143.5(3)
C42 C41 Ta01 74.18(17)
C41 C42 C43 138.3(3)
C41 C42 Ta01 69.94(16)
C43 C42 Ta01 151.7(2)
C42 C43 H43A 109.1
C42 C43 H43B 109.1
C42 C43 C44 112.5(2)
H43A C43 H43B 107.8
C44 C43 H43A 109.1
C44 C43 H43B 109.1
C43 C44 H44A 109.5
C43 C44 H44B 109.5
C43 C44 H44C 109.5
H44A C44 H44B 109.5
H44A C44 H44C 109.5
H44B C44 H44C 109.5
C908 C907 H907 120.2
C912 C907 H907 120.2
C912 C907 C908 119.6(3)
C907 C908 H908 120.0
C909 C908 C907 120.0(3)
C909 C908 H908 120.0
C908 C909 H909 119.9
C908 C909 C910 120.2(3)
C910 C909 H909 119.9
C909 C910 H910 120.0
C911 C910 C909 120.0(3)
C911 C910 H910 120.0
C910 C911 H911 120.0
C910 C911 C912 120.0(3)
C912 C911 H911 120.0
C907 C912 C911 120.2(3)
C907 C912 H912 119.9
C911 C912 H912 119.9
C23 N01 Ta01 116.64(15)
C32 N01 C23 114.90(19)
C32 N01 Ta01 128.43(16)
C12 N02 C14 115.0(2)
C12 N02 Ta01 129.11(17)
C14 N02 Ta01 115.74(16)
C01 P01 Ta01 130.33(9)
C07 P01 C01 106.20(12)
C07 P01 C37 111.09(12)
C07 P01 Ta01 102.19(9)
C37 P01 C01 105.20(12)
C37 P01 Ta01 101.30(9)
C41 Ta01 C42 35.88(10)
C41 Ta01 P01 121.22(8)
C41 Ta01 Cl02 85.14(8)
C42 Ta01 P01 85.35(7)
C42 Ta01 Cl02 121.00(8)
N01 Ta01 C41 114.21(9)
N01 Ta01 C42 106.55(9)
N01 Ta01 P01 74.40(6)
N01 Ta01 Cl02 95.00(6)
N02 Ta01 C41 113.50(9)
N02 Ta01 C42 106.54(9)
N02 Ta01 N01 131.46(8)
N02 Ta01 P01 74.00(6)
N02 Ta01 Cl02 97.33(6)
Cl02 Ta01 P01 153.63(2)

loop_
_geom_bond_atom_site_label_1
_geom_bond_atom_site_label_2
_geom_bond_distance
C01 C02 1.392(4)
C01 C06 1.394(4)
C01 P01 1.815(3)
C02 H02 0.9500
C02 C03 1.384(4)
C03 H03 0.9500
C03 C04 1.381(4)
C04 H04 0.9500
C04 C05 1.379(5)
C05 H05 0.9500
C05 C06 1.390(4)
C06 H06 0.9500
C07 C08 1.396(4)
C07 C12 1.406(4)
C07 P01 1.795(3)
C08 H08 0.9500
C08 C09 1.390(4)
C09 C10 1.390(4)
C09 C13 1.515(4)
C10 H10 0.9500
C10 C11 1.391(4)
C11 H11 0.9500
C11 C12 1.410(4)
C12 N02 1.415(3)
C13 H13A 0.9800
C13 H13B 0.9800
C13 H13C 0.9800
C14 C15 1.408(4)
C14 C19 1.402(4)
C14 N02 1.454(3)
C15 C16 1.385(4)
C15 C21 1.508(4)
C16 H16 0.9500
C16 C17 1.397(4)
C17 C18 1.387(4)
C17 C22 1.509(4)
C18 H18 0.9500
C18 C19 1.397(4)
C19 C20 1.512(4)
C20 H20A 0.9800
C20 H20B 0.9800
C20 H20C 0.9800
C21 H21A 0.9800
C21 H21B 0.9800
C21 H21C 0.9800
C22 H22A 0.9800
C22 H22B 0.9800
C22 H22C 0.9800
C23 C24 1.408(4)
C23 C28 1.411(4)
C23 N01 1.452(3)
C24 C25 1.393(4)
C24 C30 1.506(4)
C25 H25 0.9500
C25 C26 1.392(4)
C26 C27 1.392(4)
C26 C31 1.512(4)
C27 H27 0.9500
C27 C28 1.391(4)
C28 C29 1.508(4)
C29 H29A 0.9800
C29 H29B 0.9800
C29 H29C 0.9800
C30 H30A 0.9800
C30 H30B 0.9800
C30 H30C 0.9800
C31 H31A 0.9800
C31 H31B 0.9800
C31 H31C 0.9800
C32 C33 1.408(4)
C32 C37 1.406(4)
C32 N01 1.416(3)
C33 H33 0.9500
C33 C34 1.386(4)
C34 H34 0.9500
C34 C35 1.394(4)
C35 C36 1.395(4)
C35 C38 1.511(4)
C36 H36 0.9500
C36 C37 1.396(4)
C37 P01 1.800(3)
C38 H38A 0.9800
C38 H38B 0.9800
C38 H38C 0.9800
C39 H39A 0.9800
C39 H39B 0.9800
C39 H39C 0.9800
C39 C40 1.522(4)
C40 H40A 0.9900
C40 H40B 0.9900
C40 C41 1.507(4)
C41 C42 1.295(4)
C41 Ta01 2.075(3)
C42 C43 1.500(4)
C42 Ta01 2.126(3)
C43 H43A 0.9900
C43 H43B 0.9900
C43 C44 1.527(3)
C44 H44A 0.9800
C44 H44B 0.9800
C44 H44C 0.9800
C907 H907 0.9500
C907 C908 1.387(4)
C907 C912 1.382(4)
C908 H908 0.9500
C908 C909 1.383(4)
C909 H909 0.9500
C909 C910 1.384(4)
C910 H910 0.9500
C910 C911 1.374(5)
C911 H911 0.9500
C911 C912 1.388(5)
C912 H912 0.9500
N01 Ta01 2.061(2)
N02 Ta01 2.055(2)
P01 Ta01 2.5728(6)
Cl02 Ta01 2.4113(6)

loop_
_platon_squeeze_void_nr
_platon_squeeze_void_average_x
_platon_squeeze_void_average_y
_platon_squeeze_void_average_z
_platon_squeeze_void_volume
_platon_squeeze_void_count_electrons
_platon_squeeze_void_content
1 0.000 0.500 0.000 213 50 ' '
2 0.000 0.500 0.500 320 81 ' '
